data_2225834
loop_
_publ_author_name
'Khan, F. Nawaz'
'Roopan, S. Mohana'
'Hathwar, Venkatesha R.'
'Akkurt, Mehmet'

_publ_section_title
;
 2-Chloro-8-methyl-3-[(pyrimidin-4-yloxy)methyl]quinoline
;
_journal_coeditor_code FJ2289
_journal_issue 5
_journal_name_full 'Acta Crystallographica Section E'
_journal_page_first o1010
_journal_paper_doi 10.1107/S1600536810011694
_journal_volume 66
_journal_year 2010
_chemical_formula_iupac 'C15 H12 Cl N3 O'
_chemical_formula_moiety 'C15 H12 Cl N3 O'
_chemical_formula_sum 'C15 H12 Cl N3 O'
_chemical_formula_weight 285.73
_chemical_name_systematic
;
2-Chloro-8-methyl-3-[(pyrimidin-4-yloxy)methyl]quinoline
;
_space_group_IT_number 14
_symmetry_cell_setting monoclinic
_symmetry_space_group_name_Hall '-P 2yn'
_symmetry_space_group_name_H-M 'P 1 21/n 1'
_atom_sites_solution_hydrogens geom
_atom_sites_solution_primary direct
_atom_sites_solution_secondary difmap
_cell_angle_alpha 90
_cell_angle_beta 96.7619(16)
_cell_angle_gamma 90
_cell_formula_units_Z 4
_cell_length_a 11.9975(2)
_cell_length_b 8.45037(15)
_cell_length_c 12.95869(19)
_cell_measurement_reflns_used 1065
_cell_measurement_temperature 295(2)
_cell_measurement_theta_max 26.00
_cell_measurement_theta_min 2.46
_cell_volume 1304.66(4)
_computing_cell_refinement 'CrysAlis Pro CCD (Oxford Diffraction, 2009)'
_computing_data_collection 'CrysAlis Pro CCD (Oxford Diffraction, 2009)'
_computing_data_reduction 'CrysAlis Pro RED (Oxford Diffraction, 2009)'
_computing_molecular_graphics 'ORTEP-3 for Windows (Farrugia, 1997)'
_computing_publication_material 'WinGX (Farrugia, 1999) and PLATON (Spek, 2009)'
_computing_structure_refinement 'SHELXL97 (Sheldrick, 2008)'
_computing_structure_solution 'SHELXS97 (Sheldrick, 2008)'
_diffrn_ambient_temperature 295(2)
_diffrn_measured_fraction_theta_full 1.000
_diffrn_measured_fraction_theta_max 1.000
_diffrn_measurement_device_type 'Oxford Xcalibur Eos (Nova) CCD detector'
_diffrn_measurement_method '\w scans'
_diffrn_radiation_monochromator graphite
_diffrn_radiation_source 'Enhance (Mo) X-ray Source'
_diffrn_radiation_type MoK\a
_diffrn_radiation_wavelength 0.71073
_diffrn_reflns_av_R_equivalents 0.0306
_diffrn_reflns_av_sigmaI/netI 0.0249
_diffrn_reflns_limit_h_max 14
_diffrn_reflns_limit_h_min -14
_diffrn_reflns_limit_k_max 10
_diffrn_reflns_limit_k_min -10
_diffrn_reflns_limit_l_max 15
_diffrn_reflns_limit_l_min -15
_diffrn_reflns_number 13753
_diffrn_reflns_reduction_process
;
;
_diffrn_reflns_theta_full 26.00
_diffrn_reflns_theta_max 26.00
_diffrn_reflns_theta_min 2.46
_exptl_absorpt_coefficient_mu 0.291
_exptl_absorpt_correction_T_max 0.958
_exptl_absorpt_correction_T_min 0.936
_exptl_absorpt_correction_type multi-scan
_exptl_absorpt_process_details '(CrysAlis Pro RED; Oxford Diffraction, 2009)'
_exptl_crystal_colour Colourless
_exptl_crystal_density_diffrn 1.455
_exptl_crystal_density_method 'Not Measured'
_exptl_crystal_description Prism
_exptl_crystal_F_000 592
_exptl_crystal_size_max 0.230
_exptl_crystal_size_mid 0.180
_exptl_crystal_size_min 0.150
_refine_diff_density_max 0.180
_refine_diff_density_min -0.204
_refine_ls_extinction_method none
_refine_ls_goodness_of_fit_ref 1.068
_refine_ls_hydrogen_treatment constr
_refine_ls_matrix_type full
_refine_ls_number_parameters 182
_refine_ls_number_reflns 2564
_refine_ls_number_restraints 0
_refine_ls_restrained_S_all 1.068
_refine_ls_R_factor_all 0.0453
_refine_ls_R_factor_gt 0.0328
_refine_ls_shift/su_max 0.000
_refine_ls_shift/su_mean 0.000
_refine_ls_structure_factor_coef Fsqd
_refine_ls_weighting_details 'calc w=1/[\s^2^(Fo^2^)+(0.0503P)^2^] where P=(Fo^2^+2Fc^2^)/3'
_refine_ls_weighting_scheme calc
_refine_ls_wR_factor_gt 0.0862
_refine_ls_wR_factor_ref 0.0890
_reflns_number_gt 2005
_reflns_number_total 2564
_reflns_threshold_expression I>2\s(I)
_cod_data_source_file fj2289.cif
_cod_data_source_block I
_cod_original_sg_symbol_H-M 'P 21/n'
_cod_database_code 2225834
_cod_database_fobs_code 2225834

loop_
_symmetry_equiv_pos_site_id
_symmetry_equiv_pos_as_xyz
1 x,y,z
2 1/2-x,1/2+y,1/2-z
3 -x,-y,-z
4 1/2+x,1/2-y,1/2+z

loop_
_atom_site_aniso_label
_atom_site_aniso_U_11
_atom_site_aniso_U_22
_atom_site_aniso_U_33
_atom_site_aniso_U_12
_atom_site_aniso_U_13
_atom_site_aniso_U_23
Cl1 0.0438(3) 0.0642(3) 0.0278(2) -0.0083(2) 0.0045(2) -0.0068(2)
O1 0.0385(7) 0.0543(6) 0.0322(6) -0.0162(5) 0.0092(5) -0.0009(5)
N1 0.0286(7) 0.0364(6) 0.0301(6) 0.0026(5) 0.0059(5) 0.0019(5)
N2 0.0355(8) 0.0428(7) 0.0406(7) -0.0044(6) 0.0027(6) 0.0005(6)
N3 0.0425(10) 0.0507(9) 0.0792(11) -0.0086(7) 0.0143(8) 0.0065(8)
C1 0.0293(8) 0.0340(7) 0.0259(7) 0.0036(6) 0.0034(6) -0.0007(5)
C2 0.0268(8) 0.0278(7) 0.0303(7) 0.0045(6) 0.0046(6) 0.0023(6)
C3 0.0307(9) 0.0319(7) 0.0280(7) 0.0033(6) 0.0078(6) 0.0029(6)
C4 0.0409(10) 0.0368(8) 0.0313(8) 0.0009(7) 0.0025(7) 0.0009(6)
C5 0.0469(11) 0.0396(8) 0.0362(8) 0.0005(7) -0.0062(7) -0.0046(6)
C6 0.0315(9) 0.0359(8) 0.0507(9) -0.0041(7) -0.0015(7) -0.0012(7)
C7 0.0306(9) 0.0316(8) 0.0418(8) 0.0017(6) 0.0060(7) 0.0014(6)
C8 0.0279(8) 0.0285(7) 0.0309(7) 0.0037(6) 0.0035(6) 0.0006(5)
C9 0.0297(8) 0.0279(7) 0.0310(7) 0.0037(6) 0.0029(6) 0.0021(5)
C10 0.0310(9) 0.0386(8) 0.0288(7) -0.0009(6) 0.0054(6) 0.0011(6)
C11 0.0295(9) 0.0343(8) 0.0399(8) -0.0010(6) 0.0063(7) 0.0045(6)
C12 0.0498(11) 0.0489(9) 0.0417(9) -0.0058(8) 0.0165(8) 0.0004(7)
C13 0.0533(12) 0.0523(10) 0.0647(12) -0.0042(9) 0.0281(10) 0.0087(9)
C14 0.0422(11) 0.0501(10) 0.0605(11) -0.0089(8) 0.0008(9) -0.0019(8)
C15 0.0387(10) 0.0498(10) 0.0526(10) -0.0108(8) 0.0119(8) 0.0019(7)

loop_
_atom_site_type_symbol
_atom_site_label
_atom_site_fract_x
_atom_site_fract_y
_atom_site_fract_z
_atom_site_U_iso_or_equiv
_atom_site_thermal_displace_type
_atom_site_calc_flag
_atom_site_refinement_flags
_atom_site_occupancy
Cl Cl1 0.52448(3) 0.22861(5) -0.21533(3) 0.0452(2) Uani . . 1.000
O O1 0.35909(9) 0.13571(11) 0.06428(7) 0.0413(4) Uani . . 1.000
N N1 0.66190(10) 0.38546(12) -0.08362(8) 0.0315(4) Uani . . 1.000
N N2 0.22497(11) -0.02532(14) -0.02386(9) 0.0398(4) Uani . . 1.000
N N3 0.08616(12) -0.14701(16) 0.06771(13) 0.0569(6) Uani . . 1.000
C C1 0.57162(12) 0.30022(16) -0.09125(10) 0.0297(4) Uani . . 1.000
C C2 0.50756(12) 0.25855(14) -0.01007(10) 0.0282(4) Uani . . 1.000
C C3 0.54805(12) 0.31329(15) 0.08638(10) 0.0299(4) Uani . . 1.000
C C4 0.69272(13) 0.46034(15) 0.20041(11) 0.0365(5) Uani . . 1.000
C C5 0.78847(14) 0.54796(16) 0.20983(12) 0.0418(5) Uani . . 1.000
C C6 0.84248(13) 0.58407(16) 0.12263(12) 0.0399(5) Uani . . 1.000
C C7 0.80215(13) 0.53220(16) 0.02491(11) 0.0345(5) Uani . . 1.000
C C8 0.70266(12) 0.43947(15) 0.01381(10) 0.0291(4) Uani . . 1.000
C C9 0.64712(12) 0.40438(15) 0.10159(10) 0.0296(4) Uani . . 1.000
C C10 0.40366(12) 0.16051(16) -0.03229(10) 0.0327(5) Uani . . 1.000
C C11 0.26755(13) 0.04265(16) 0.06302(11) 0.0344(5) Uani . . 1.000
C C12 0.22415(15) 0.02264(18) 0.15667(12) 0.0459(6) Uani . . 1.000
C C13 0.13310(16) -0.0742(2) 0.15376(15) 0.0551(7) Uani . . 1.000
C C14 0.13543(15) -0.11672(19) -0.01572(14) 0.0514(6) Uani . . 1.000
C C15 0.86040(14) 0.57135(18) -0.06845(13) 0.0465(6) Uani . . 1.000
H H3 0.50970 0.29010 0.14280 0.0360 Uiso calc R 1.000
H H4 0.65740 0.43730 0.25880 0.0440 Uiso calc R 1.000
H H5 0.81850 0.58440 0.27500 0.0500 Uiso calc R 1.000
H H6 0.90750 0.64490 0.13120 0.0480 Uiso calc R 1.000
H H10A 0.34910 0.21490 -0.08100 0.0390 Uiso calc R 1.000
H H10B 0.42140 0.05980 -0.06240 0.0390 Uiso calc R 1.000
H H12 0.25520 0.07210 0.21750 0.0550 Uiso calc R 1.000
H H13 0.10170 -0.09080 0.21520 0.0660 Uiso calc R 1.000
H H14 0.10390 -0.16500 -0.07680 0.0620 Uiso calc R 1.000
H H15A 0.92390 0.63810 -0.04780 0.0700 Uiso calc R 1.000
H H15B 0.80920 0.62550 -0.11900 0.0700 Uiso calc R 1.000
H H15C 0.88530 0.47550 -0.09820 0.0700 Uiso calc R 1.000

loop_
_atom_type_symbol
_atom_type_description
_atom_type_scat_dispersion_real
_atom_type_scat_dispersion_imag
_atom_type_scat_source
O O 0.0106 0.0060 'International Tables Vol C Tables 4.2.6.8 and 6.1.1.4'
N N 0.0061 0.0033 'International Tables Vol C Tables 4.2.6.8 and 6.1.1.4'
Cl Cl 0.1484 0.1585 'International Tables Vol C Tables 4.2.6.8 and 6.1.1.4'
H H 0.0000 0.0000 'International Tables Vol C Tables 4.2.6.8 and 6.1.1.4'
C C 0.0033 0.0016 'International Tables Vol C Tables 4.2.6.8 and 6.1.1.4'

loop_
_geom_angle_atom_site_label_1
_geom_angle_atom_site_label_2
_geom_angle_atom_site_label_3
_geom_angle_site_symmetry_1
_geom_angle_site_symmetry_2
_geom_angle_site_symmetry_3
_geom_angle
_geom_angle_publ_flag
C10 O1 C11 . . . 117.49(10) no
C1 N1 C8 . . . 117.26(11) no
C11 N2 C14 . . . 114.85(13) no
C13 N3 C14 . . . 114.15(15) no
Cl1 C1 N1 . . . 116.09(10) no
Cl1 C1 C2 . . . 116.83(10) no
N1 C1 C2 . . . 127.08(12) no
C1 C2 C3 . . . 115.39(12) no
C1 C2 C10 . . . 120.44(11) no
C3 C2 C10 . . . 124.17(12) no
C2 C3 C9 . . . 121.02(12) no
C5 C4 C9 . . . 119.75(14) no
C4 C5 C6 . . . 120.81(14) no
C5 C6 C7 . . . 121.88(14) no
C6 C7 C8 . . . 118.03(13) no
C6 C7 C15 . . . 121.68(14) no
C8 C7 C15 . . . 120.29(13) no
N1 C8 C7 . . . 118.62(12) no
N1 C8 C9 . . . 121.15(12) no
C7 C8 C9 . . . 120.23(12) no
C3 C9 C4 . . . 122.63(12) no
C3 C9 C8 . . . 118.08(12) no
C4 C9 C8 . . . 119.29(13) no
O1 C10 C2 . . . 107.52(10) no
O1 C11 N2 . . . 119.96(13) no
O1 C11 C12 . . . 116.72(13) no
N2 C11 C12 . . . 123.31(14) no
C11 C12 C13 . . . 115.58(15) no
N3 C13 C12 . . . 123.83(17) no
N2 C14 N3 . . . 128.27(16) no
C2 C3 H3 . . . 119.00 no
C9 C3 H3 . . . 119.00 no
C5 C4 H4 . . . 120.00 no
C9 C4 H4 . . . 120.00 no
C4 C5 H5 . . . 120.00 no
C6 C5 H5 . . . 120.00 no
C5 C6 H6 . . . 119.00 no
C7 C6 H6 . . . 119.00 no
O1 C10 H10A . . . 110.00 no
O1 C10 H10B . . . 110.00 no
C2 C10 H10A . . . 110.00 no
C2 C10 H10B . . . 110.00 no
H10A C10 H10B . . . 108.00 no
C11 C12 H12 . . . 122.00 no
C13 C12 H12 . . . 122.00 no
N3 C13 H13 . . . 118.00 no
C12 C13 H13 . . . 118.00 no
N2 C14 H14 . . . 116.00 no
N3 C14 H14 . . . 116.00 no
C7 C15 H15A . . . 109.00 no
C7 C15 H15B . . . 109.00 no
C7 C15 H15C . . . 109.00 no
H15A C15 H15B . . . 109.00 no
H15A C15 H15C . . . 109.00 no
H15B C15 H15C . . . 109.00 no

loop_
_geom_bond_atom_site_label_1
_geom_bond_atom_site_label_2
_geom_bond_site_symmetry_1
_geom_bond_site_symmetry_2
_geom_bond_distance
_geom_bond_publ_flag
Cl1 C1 . . 1.7485(14) no
O1 C10 . . 1.4330(16) no
O1 C11 . . 1.3493(18) no
N1 C1 . . 1.2948(18) no
N1 C8 . . 1.3770(17) no
N2 C11 . . 1.3126(18) no
N2 C14 . . 1.337(2) no
N3 C13 . . 1.338(2) no
N3 C14 . . 1.317(2) no
C1 C2 . . 1.4184(19) no
C2 C3 . . 1.3672(18) no
C2 C10 . . 1.496(2) no
C3 C9 . . 1.410(2) no
C4 C5 . . 1.360(2) no
C4 C9 . . 1.4134(19) no
C5 C6 . . 1.401(2) no
C6 C7 . . 1.373(2) no
C7 C8 . . 1.421(2) no
C7 C15 . . 1.504(2) no
C8 C9 . . 1.4158(19) no
C11 C12 . . 1.386(2) no
C12 C13 . . 1.362(3) no
C3 H3 . . 0.9300 no
C4 H4 . . 0.9300 no
C5 H5 . . 0.9300 no
C6 H6 . . 0.9300 no
C10 H10A . . 0.9700 no
C10 H10B . . 0.9700 no
C12 H12 . . 0.9300 no
C13 H13 . . 0.9300 no
C14 H14 . . 0.9300 no
C15 H15A . . 0.9600 no
C15 H15B . . 0.9600 no
C15 H15C . . 0.9600 no

loop_
_geom_contact_atom_site_label_1
_geom_contact_atom_site_label_2
_geom_contact_distance
_geom_contact_site_symmetry_1
_geom_contact_site_symmetry_2
_geom_contact_publ_flag
Cl1 C15 3.5264(17) . 2_644 no
Cl1 H10A 2.8900 . . no
Cl1 H10B 2.8400 . . no
Cl1 H14 3.0800 . 2_554 no
O1 H3 2.3600 . . no
N1 H15B 2.7600 . . no
N1 H15C 2.8100 . . no
N2 H10A 2.6700 . . no
N2 H10B 2.5700 . . no
N2 H4 2.9300 . 4_454 no
N3 H15A 2.9400 . 1_445 no
N3 H15C 2.8200 . 3_655 no
C1 C3 3.5712(19) . 3_665 no
C1 C11 3.476(2) . 3_655 no
C2 C8 3.5842(19) . 3_665 no
C2 C9 3.5278(18) . 3_665 no
C3 C1 3.5712(19) . 3_665 no
C7 C14 3.595(2) . 3_655 no
C7 C10 3.592(2) . 3_665 no
C8 C2 3.5842(19) . 3_665 no
C8 C14 3.347(2) . 3_655 no
C9 C2 3.5278(18) . 3_665 no
C10 C7 3.592(2) . 3_665 no
C10 C10 3.598(2) . 3_655 no
C11 C1 3.476(2) . 3_655 no
C14 C8 3.347(2) . 3_655 no
C14 C7 3.595(2) . 3_655 no
C15 Cl1 3.5264(17) . 2_654 no
C2 H10B 2.9400 . 3_655 no
C3 H5 2.9800 . 2_645 no
C5 H10A 2.9800 . 3_665 no
C6 H10A 2.8600 . 3_665 no
C7 H10A 2.9500 . 3_665 no
C10 H10B 2.9600 . 3_655 no
C11 H15B 3.0700 . 3_665 no
C12 H15B 3.0300 . 3_665 no
H3 O1 2.3600 . . no
H3 H4 2.5100 . . no
H4 H3 2.5100 . . no
H4 N2 2.9300 . 4_555 no
H5 C3 2.9800 . 2_655 no
H6 H15A 2.3500 . . no
H10A Cl1 2.8900 . . no
H10A N2 2.6700 . . no
H10A C5 2.9800 . 3_665 no
H10A C6 2.8600 . 3_665 no
H10A C7 2.9500 . 3_665 no
H10B Cl1 2.8400 . . no
H10B N2 2.5700 . . no
H10B C2 2.9400 . 3_655 no
H10B C10 2.9600 . 3_655 no
H10B H10B 2.5400 . 3_655 no
H14 Cl1 3.0800 . 2_544 no
H15A N3 2.9400 . 1_665 no
H15A H6 2.3500 . . no
H15B N1 2.7600 . . no
H15B C11 3.0700 . 3_665 no
H15B C12 3.0300 . 3_665 no
H15C N1 2.8100 . . no
H15C N3 2.8200 . 3_655 no

loop_
_geom_hbond_atom_site_label_D
_geom_hbond_atom_site_label_H
_geom_hbond_atom_site_label_A
_geom_hbond_site_symmetry_A
_geom_hbond_distance_DH
_geom_hbond_distance_HA
_geom_hbond_distance_DA
_geom_hbond_angle_DHA
_geom_hbond_publ_flag
C3 H3 O1 . 0.93 2.36 2.7056(17) 102 yes
C10 H10A Cg3 3_665 0.97 2.72 3.5132(15) 140 yes

loop_
_geom_torsion_atom_site_label_1
_geom_torsion_atom_site_label_2
_geom_torsion_atom_site_label_3
_geom_torsion_atom_site_label_4
_geom_torsion_site_symmetry_1
_geom_torsion_site_symmetry_2
_geom_torsion_site_symmetry_3
_geom_torsion_site_symmetry_4
_geom_torsion
_geom_torsion_publ_flag
C11 O1 C10 C2 . . . . -176.75(11) no
C10 O1 C11 N2 . . . . 2.21(19) no
C10 O1 C11 C12 . . . . -178.68(13) no
C8 N1 C1 Cl1 . . . . -178.15(10) no
C8 N1 C1 C2 . . . . 1.6(2) no
C1 N1 C8 C7 . . . . 179.47(12) no
C1 N1 C8 C9 . . . . -0.69(19) no
C14 N2 C11 O1 . . . . 179.03(13) no
C14 N2 C11 C12 . . . . 0.0(2) no
C11 N2 C14 N3 . . . . -0.5(2) no
C14 N3 C13 C12 . . . . -0.3(2) no
C13 N3 C14 N2 . . . . 0.6(3) no
Cl1 C1 C2 C3 . . . . 178.55(10) no
Cl1 C1 C2 C10 . . . . -1.18(17) no
N1 C1 C2 C3 . . . . -1.2(2) no
N1 C1 C2 C10 . . . . 179.08(13) no
C1 C2 C3 C9 . . . . -0.14(19) no
C10 C2 C3 C9 . . . . 179.58(12) no
C1 C2 C10 O1 . . . . 178.90(11) no
C3 C2 C10 O1 . . . . -0.80(18) no
C2 C3 C9 C4 . . . . -178.71(13) no
C2 C3 C9 C8 . . . . 0.9(2) no
C9 C4 C5 C6 . . . . 0.2(2) no
C5 C4 C9 C3 . . . . -179.87(13) no
C5 C4 C9 C8 . . . . 0.6(2) no
C4 C5 C6 C7 . . . . -0.5(2) no
C5 C6 C7 C8 . . . . 0.0(2) no
C5 C6 C7 C15 . . . . 179.97(14) no
C6 C7 C8 N1 . . . . -179.40(12) no
C6 C7 C8 C9 . . . . 0.8(2) no
C15 C7 C8 N1 . . . . 0.6(2) no
C15 C7 C8 C9 . . . . -179.20(13) no
N1 C8 C9 C3 . . . . -0.48(19) no
N1 C8 C9 C4 . . . . 179.12(12) no
C7 C8 C9 C3 . . . . 179.36(12) no
C7 C8 C9 C4 . . . . -1.0(2) no
O1 C11 C12 C13 . . . . -178.79(14) no
N2 C11 C12 C13 . . . . 0.3(2) no
C11 C12 C13 N3 . . . . -0.1(3) no

loop_
_cod_related_entry_id
_cod_related_entry_database
_cod_related_entry_code
1 ChemSpider 24744795
